data_2300267
loop_
_publ_author_name
'Fortes, A. D.'
'Wood, I. G.'
'Knight, K. S.'

_publ_section_title
;
 The crystal structure of perdeuterated methanol hemiammoniate
 (CD~3~OD&#x00B7;0.5ND~3~) determined from neutron powder diffraction
 data at 4.2 and 180K
;
_journal_issue 2
_journal_name_full 'Journal of Applied Crystallography'
_journal_page_first 328
_journal_page_last 336
_journal_paper_doi 10.1107/S0021889810005595
_journal_volume 43
_journal_year 2010
_chemical_formula_sum 'C2 D11 N O2'
_chemical_formula_weight 92.18
_chemical_name_systematic ' ?'
_space_group_IT_number 33
_symmetry_cell_setting orthorhombic
_symmetry_space_group_name_Hall 'P -2ac -2n'
_symmetry_space_group_name_H-M 'P n 21 a'
_cell_angle_alpha 90.0
_cell_angle_beta 90.0
_cell_angle_gamma 90.0
_cell_formula_units_Z 4
_cell_length_a 12.70615(16)
_cell_length_b 8.84589(9)
_cell_length_c 4.73876(4)
_cell_volume 532.623(10)
_pd_block_id 2009-08-21T14:51|METHANOL_HEMIAMMONIA_phase2|Fortes||
_pd_phase_name 'methanol hemiammoniate'
_cod_data_source_file db5076.cif
_cod_data_source_block METHANOL_HEMIAMMONIA_phase_2
_cod_depositor_comments
;
The following automatic conversions were performed:
'_geom_angle_publ_flag' value 'N' changed to 'n' according to
'/home/saulius/struct/CIF-dictionaries/cif_core.dic' dictionary named
'cif_core.dic' version 2.4.1 from 2010-06-29 (17
times).

'_geom_bond_publ_flag' value 'N' changed to 'n' according to
'/home/saulius/struct/CIF-dictionaries/cif_core.dic' dictionary named
'cif_core.dic' version 2.4.1 from 2010-06-29 (62 times).

Automatic conversion script
Id: cif_fix_enum 1527 2010-12-29 10:47:43Z saulius 
;
_cod_original_cell_volume 532.623(8)
_cod_database_code 2300267

loop_
_symmetry_equiv_pos_site_id
_symmetry_equiv_pos_as_xyz
1 +x,+y,+z
2 -x+1/2,+y+1/2,+z+1/2
3 -x,+y+1/2,-z
4 +x+1/2,+y,-z+1/2

loop_
_atom_site_type_symbol
_atom_site_label
_atom_site_fract_x
_atom_site_fract_y
_atom_site_fract_z
_atom_site_occupancy
_atom_site_thermal_displace_type
_atom_site_U_iso_or_equiv
_atom_site_symmetry_multiplicity
C C1 0.54422 0.2265 0.05788 1.0 Uiso 0.00721 4
O O1 0.56931 0.22879 0.34733 1.0 Uiso 0.00594 4
D D1 0.56403 0.33473 -0.04779 1.0 Uiso 0.03087 4
D D2 0.46046 0.20635 0.02671 1.0 Uiso 0.03741 4
D D3 0.58601 0.13177 -0.0443 1.0 Uiso 0.02949 4
D D4 0.58619 0.34168 0.40422 1.0 Uiso 0.01039 4
N N1 0.61428 0.52341 0.46339 1.0 Uiso 0.00378 4
D D5 0.65748 0.53838 0.64563 1.0 Uiso 0.0164 4
D D6 0.55199 0.59727 0.48765 1.0 Uiso 0.01603 4
D D7 0.65814 0.55554 0.30293 1.0 Uiso 0.01943 4
C C2 0.18865 0.90166 0.02951 1.0 Uiso 0.00264 4
O O2 0.23586 1.04731 0.02785 1.0 Uiso 0.00803 4
D D8 0.10738 0.90055 -0.02161 1.0 Uiso 0.03038 4
D D9 0.20057 0.84732 0.2342 1.0 Uiso 0.02986 4
D D10 0.23088 0.8297 -0.1249 1.0 Uiso 0.03082 4
D D11 0.17797 1.11997 0.0717 1.0 Uiso 0.01393 4

loop_
_atom_type_symbol
_atom_type_number_in_cell
D 44.0
C 8.0
O 8.0
N 4.0

loop_
_geom_angle_atom_site_label_1
_geom_angle_atom_site_label_2
_geom_angle_atom_site_label_3
_geom_angle
_geom_angle_site_symmetry_1
_geom_angle_site_symmetry_2
_geom_angle_site_symmetry_3
_geom_angle_publ_flag
O1 C1 D1 112.07880(30) 1_555 . 1_555 n
O1 C1 D2 110.83220(10) 1_555 . 1_555 n
O1 C1 D3 109.2208(4) 1_555 . 1_555 n
D1 C1 D2 107.56700(10) 1_555 . 1_555 n
D1 C1 D3 110.3599(6) 1_555 . 1_555 n
D2 C1 D3 106.6337(5) 1_555 . 1_555 n
C1 O1 D4 107.94200(20) 1_555 . 1_555 n
D5 N1 D6 103.4933(5) 1_555 . 1_555 n
D5 N1 D7 107.9495(8) 1_555 . 1_555 n
D6 N1 D7 109.6988(5) 1_555 . 1_555 n
O2 C2 D8 114.71020(30) 1_555 . 1_555 n
O2 C2 D9 110.18650(30) 1_555 . 1_555 n
O2 C2 D10 108.2157(6) 1_555 . 1_555 n
D8 C2 D9 109.47620(10) 1_555 . 1_555 n
D8 C2 D10 108.3779(5) 1_555 . 1_555 n
D9 C2 D10 105.4401(6) 1_555 . 1_555 n
C2 O2 D11 105.7498(8) 1_555 . 1_555 n

loop_
_geom_bond_atom_site_label_1
_geom_bond_atom_site_label_2
_geom_bond_distance
_geom_bond_site_symmetry_1
_geom_bond_site_symmetry_2
_geom_bond_publ_flag
C1 O1 1.408340(10) . 1_555 n
C1 D1 1.109340(10) . 1_555 n
C1 D2 1.089130(10) . 1_555 n
C1 D3 1.103960(10) . 1_555 n
C1 D4 2.004000(10) . 1_555 n
O1 C1 1.408340(10) . 1_555 n
O1 D2 2.064120(20) . 1_555 n
O1 D3 2.055680(20) . 1_555 n
O1 D4 1.056400(10) . 1_555 n
O1 D11 1.726220(10) . 4_545 n
D1 C1 1.109340(10) . 1_555 n
D1 D2 1.773740(10) . 1_555 n
D1 D3 1.817010(20) . 1_555 n
D2 C1 1.089130(10) . 1_555 n
D2 O1 2.064120(20) . 1_555 n
D2 D1 1.773740(10) . 1_555 n
D2 D3 1.758770(20) . 1_555 n
D3 C1 1.103960(10) . 1_555 n
D3 O1 2.055680(20) . 1_555 n
D3 D1 1.817010(20) . 1_555 n
D3 D2 1.758770(20) . 1_555 n
D4 C1 2.004000(10) . 1_555 n
D4 O1 1.056400(10) . 1_555 n
D4 N1 1.670370(20) . 1_555 n
N1 D4 1.670370(20) . 1_555 n
N1 D5 1.031850(10) . 1_555 n
N1 D6 1.032700(10) . 1_555 n
N1 D7 0.984640(10) . 1_555 n
D5 N1 1.031850(10) . 1_555 n
D5 D6 1.621250(10) . 1_555 n
D5 D7 1.631090(10) . 1_555 n
D5 O2 2.058390(20) . 3_646 n
D6 N1 1.032700(10) . 1_555 n
D6 D5 1.621250(10) . 1_555 n
D6 D7 1.649700(10) . 1_555 n
D7 N1 0.984640(10) . 1_555 n
D7 D5 1.631090(10) . 1_555 n
D7 D6 1.649700(10) . 1_555 n
D7 O2 2.067960(20) . 3_645 n
C2 O2 1.421220(10) . 1_555 n
C2 D8 1.060690(10) . 1_555 n
C2 D9 1.093100(10) . 1_555 n
C2 D10 1.108370(10) . 1_555 n
C2 D11 1.946220(20) . 1_555 n
O2 D5 2.058390(20) . 3_656 n
O2 D7 2.067960(20) . 3_655 n
O2 C2 1.421220(10) . 1_555 n
O2 D10 2.057470(20) . 1_555 n
O2 D11 0.998690(10) . 1_555 n
D8 C2 1.060690(10) . 1_555 n
D8 D9 1.758720(10) . 1_555 n
D8 D10 1.759220(20) . 1_555 n
D9 C2 1.093100(10) . 1_555 n
D9 D8 1.758720(10) . 1_555 n
D9 D10 1.751710(10) . 1_555 n
D10 C2 1.108370(10) . 1_555 n
D10 O2 2.057470(20) . 1_555 n
D10 D8 1.759220(20) . 1_555 n
D10 D9 1.751710(10) . 1_555 n
D11 O1 1.726220(10) . 4_465 n
D11 C2 1.946220(20) . 1_555 n
D11 O2 0.998690(10) . 1_555 n

loop_
_pd_block_diffractogram_id
2009-08-21T14:51|METHANOL_HEMIAMMONIA_H_03|Fortes|HRPD
2009-08-21T14:51|METHANOL_HEMIAMMONIA_H_04|Fortes|HRPD
2009-08-21T14:51|METHANOL_HEMIAMMONIA_H_05|Fortes|HRPD
